data_4514558
loop_
_publ_author_name
'Hu, Shimin'
'Zeng, Jiajie'
'Zhu, Xiangyu'
'Guo, Jingjing'
'Chen, Shuming'
'Zhao, Zujin'
'Tang, Ben Zhong'

_publ_section_title
;
 Universal Bipolar Host Materials for Blue, Green, and Red Phosphorescent
 OLEDs with Excellent Efficiencies and Small-Efficiency Roll-Off.
;
_journal_issue 30
_journal_name_full 'ACS applied materials &amp; interfaces'
_journal_page_first 27134
_journal_page_last 27144
_journal_paper_doi 10.1021/acsami.9b06995
_journal_volume 11
_journal_year 2019
_chemical_formula_moiety 'C37 H29 N3'
_chemical_formula_sum 'C37 H29 N3'
_chemical_formula_weight 515.63
_space_group_crystal_system monoclinic
_space_group_IT_number 15
_space_group_name_Hall '-I 2ya'
_space_group_name_H-M_alt 'I 1 2/a 1'
_symmetry_space_group_name_Hall '-I 2ya'
_symmetry_space_group_name_H-M 'I 1 2/a 1'
_atom_sites_solution_hydrogens mixed
_atom_sites_solution_primary dual
_audit_creation_date 2018-09-12
_audit_creation_method
;
Olex2 1.2
(compiled 2018.05.29 svn.r3508 for OlexSys, GUI svn.r5506)
;
_cell_angle_alpha 90
_cell_angle_beta 102.209(2)
_cell_angle_gamma 90
_cell_formula_units_Z 4
_cell_length_a 10.5987(2)
_cell_length_b 19.9171(4)
_cell_length_c 12.7408(3)
_cell_measurement_reflns_used 4874
_cell_measurement_temperature 100.0(6)
_cell_measurement_theta_max 73.4630
_cell_measurement_theta_min 4.4210
_cell_volume 2628.69(10)
_computing_cell_refinement 'CrysAlisPro 1.171.39.44a (Rigaku OD, 2018)'
_computing_data_collection 'CrysAlisPro 1.171.39.44a (Rigaku OD, 2018)'
_computing_data_reduction 'CrysAlisPro 1.171.39.44a (Rigaku OD, 2018)'
_computing_molecular_graphics 'Olex2 (Dolomanov et al., 2009)'
_computing_publication_material 'Olex2 (Dolomanov et al., 2009)'
_computing_structure_refinement 'ShelXL (Sheldrick, 2015)'
_computing_structure_solution 'ShelXT (Sheldrick, 2015)'
_diffrn_ambient_environment N~2~
_diffrn_ambient_temperature 100.0(6)
_diffrn_detector 'CCD plate'
_diffrn_measured_fraction_theta_full 0.992
_diffrn_measured_fraction_theta_max 0.992
_diffrn_measurement_details
;
List of Runs (angles in degrees, time in seconds):

  # Type    Start    End  Width  t~exp~   \w     \q     \k     \f   Frames
--------------------------------------------------------------------------
  1  \w     -7.00  44.00   0.50    0.50    --    5.00  72.00 120.00  102
  2  \w     59.00  94.00   0.50    0.50    --    5.00  72.00 120.00   70
  3  \w     -7.00  71.00   0.50    0.50    --    5.00  19.00 -30.00  156
  4  \w   -145.00 -86.00   0.50    0.50    --  -98.80 -72.00-180.00  118
  5  \w   -112.00 -87.00   0.50    0.50    --  -98.80  72.00  30.00   50
  6  \w    -94.00 -12.00   0.50    0.50    --  -98.80  72.00 -30.00  164
  7  \w    -67.00  -9.00   0.50    0.50    --  -98.80  72.00 -90.00  116
  8  \w   -111.00 -79.00   0.50    0.50    --  -98.80  72.00 -90.00   64
  9  \w   -186.00-127.00   0.50    0.50    --  -98.80 -19.00 -30.00  118
 10  \w   -110.00 -42.00   0.50    0.50    --  -98.80  57.00 -90.00  136
 11  \w   -172.00-146.00   0.50    0.50    --  -98.80 -72.00-180.00   52
 12  \w   -155.00 -93.00   0.50    0.50    --  -98.80 -57.00 120.00  124
 13  \w   -102.00 -72.00   0.50    0.50    --  -98.80  72.00 -60.00   60
 14  \w    -66.00 -41.00   0.50    0.50    --  -98.80  72.00 -60.00   50
 15  \w   -161.00 -85.00   0.50    0.50    --  -98.80 -57.00  90.00  152
;
_diffrn_measurement_device 'four-circle diffractometer'
_diffrn_measurement_device_type 'XtaLAB AFC12 (RCD3): Kappa single'
_diffrn_measurement_method '\w scans'
_diffrn_orient_matrix_type 'CrysAlisPro convention (1999,Acta A55,543-557)'
_diffrn_orient_matrix_UB_11 0.0220854000
_diffrn_orient_matrix_UB_12 0.0266808000
_diffrn_orient_matrix_UB_13 0.1159383000
_diffrn_orient_matrix_UB_21 0.0153257000
_diffrn_orient_matrix_UB_22 0.0716832000
_diffrn_orient_matrix_UB_23 -0.0409542000
_diffrn_orient_matrix_UB_31 -0.1462814000
_diffrn_orient_matrix_UB_32 0.0115666000
_diffrn_orient_matrix_UB_33 -0.0133482000
_diffrn_radiation_monochromator mirror
_diffrn_radiation_probe x-ray
_diffrn_radiation_type CuK\a
_diffrn_radiation_wavelength 1.54184
_diffrn_reflns_av_R_equivalents 0.0159
_diffrn_reflns_av_unetI/netI 0.0187
_diffrn_reflns_Laue_measured_fraction_full 0.992
_diffrn_reflns_Laue_measured_fraction_max 0.992
_diffrn_reflns_limit_h_max 8
_diffrn_reflns_limit_h_min -12
_diffrn_reflns_limit_k_max 18
_diffrn_reflns_limit_k_min -23
_diffrn_reflns_limit_l_max 15
_diffrn_reflns_limit_l_min -15
_diffrn_reflns_number 6378
_diffrn_reflns_point_group_measured_fraction_full 0.992
_diffrn_reflns_point_group_measured_fraction_max 0.992
_diffrn_reflns_theta_full 67.078
_diffrn_reflns_theta_max 67.078
_diffrn_reflns_theta_min 4.187
_diffrn_source 'Rotating-anode X-ray tube (dual wavelength)'
_diffrn_source_type 'Rigaku (Cu) X-ray DW Source'
_exptl_absorpt_coefficient_mu 0.588
_exptl_absorpt_correction_T_max 1.00000
_exptl_absorpt_correction_T_min 0.87405
_exptl_absorpt_correction_type multi-scan
_exptl_absorpt_process_details
;
CrysAlisPro 1.171.39.44a (Rigaku Oxford Diffraction, 2018)
Empirical absorption correction using spherical harmonics,
 implemented in SCALE3 ABSPACK scaling algorithm.
;
_exptl_crystal_colour 'clear light colourless'
_exptl_crystal_colour_lustre clear
_exptl_crystal_colour_modifier light
_exptl_crystal_colour_primary colourless
_exptl_crystal_density_diffrn 1.303
_exptl_crystal_description block
_exptl_crystal_F_000 1088
_exptl_crystal_size_max 0.08
_exptl_crystal_size_mid 0.07
_exptl_crystal_size_min 0.05
_refine_diff_density_max 0.543
_refine_diff_density_min -0.456
_refine_diff_density_rms 0.064
_refine_ls_extinction_method none
_refine_ls_goodness_of_fit_ref 1.039
_refine_ls_hydrogen_treatment mixed
_refine_ls_matrix_type full
_refine_ls_number_parameters 189
_refine_ls_number_reflns 2335
_refine_ls_number_restraints 4
_refine_ls_restrained_S_all 1.040
_refine_ls_R_factor_all 0.0545
_refine_ls_R_factor_gt 0.0522
_refine_ls_shift/su_max 0.000
_refine_ls_shift/su_mean 0.000
_refine_ls_structure_factor_coef Fsqd
_refine_ls_weighting_details 'w=1/[\s^2^(Fo^2^)+(0.0732P)^2^+3.8363P] where P=(Fo^2^+2Fc^2^)/3'
_refine_ls_weighting_scheme calc
_refine_ls_wR_factor_gt 0.1375
_refine_ls_wR_factor_ref 0.1397
_reflns_Friedel_coverage 0.000
_reflns_number_gt 2187
_reflns_number_total 2335
_reflns_threshold_expression 'I > 2\s(I)'
_cod_data_source_file am9b06995_si_002.cif
_cod_data_source_block hsm_2
_cod_database_code 4514558
_shelx_shelxl_version_number 2018/3
_shelx_space_group_comment
;
The symmetry employed for this shelxl refinement is uniquely defined
by the following loop, which should always be used as a source of
symmetry information in preference to the above space-group names.
They are only intended as comments.
;
_shelx_estimated_absorpt_t_max 0.971
_shelx_estimated_absorpt_t_min 0.954
_reflns_odcompleteness_completeness 99.38
_reflns_odcompleteness_iscentric 1
_reflns_odcompleteness_theta 66.97
_olex2_refinement_description
;
1. Fixed Uiso
 At 1.2 times of:
  All C(H) groups
 At 1.5 times of:
  All C(H,H,H) groups
2. Rigid bond restraints
 C00L, C00C
 with sigma for 1-2 distances of 0.001 and sigma for 1-3 distances of 0.001
 C00L, N00M
 with sigma for 1-2 distances of 0.001 and sigma for 1-3 distances of 0.001
 C00K, C00N
 with sigma for 1-2 distances of 0.001 and sigma for 1-3 distances of 0.001
 N00M, C00N
 with sigma for 1-2 distances of 0.001 and sigma for 1-3 distances of 0.001
3.a Aromatic/amide H refined with riding coordinates:
 C005(H005), C00A(H00A), C00B(H00B), C00D(H00D), C00E(H00E), C00F(H00F),
 C00G(H00G), C00H(H00H), C00I(H00I), C00K(H00L), C00N(H00N)
3.b Idealised Me refined as rotating group:
 C00J(H00C,H00J,H00K)
;
_olex2_submission_special_instructions 'No special instructions were received'
_oxdiff_exptl_absorpt_empirical_details
;
Empirical correction (ABSPACK) includes:
- Absorption correction using spherical harmonics
- Frame scaling
;
_oxdiff_exptl_absorpt_empirical_full_max 1.210
_oxdiff_exptl_absorpt_empirical_full_min 0.717

loop_
_space_group_symop_operation_xyz
'x, y, z'
'-x+1/2, y, -z'
'x+1/2, y+1/2, z+1/2'
'-x+1, y+1/2, -z+1/2'
'-x, -y, -z'
'x-1/2, -y, z'
'-x+1/2, -y+1/2, -z+1/2'
'x, -y+1/2, z+1/2'

loop_
_atom_site_label
_atom_site_type_symbol
_atom_site_fract_x
_atom_site_fract_y
_atom_site_fract_z
_atom_site_U_iso_or_equiv
_atom_site_adp_type
_atom_site_occupancy
_atom_site_site_symmetry_order
_atom_site_calc_flag
_atom_site_refinement_flags_posn
_atom_site_refinement_flags_adp
_atom_site_refinement_flags_occupancy
N001 N 0.750000 0.56093(9) 0.500000 0.0201(4) Uani 1 2 d S T P
C002 C 0.82605(14) 0.59530(8) 0.58697(12) 0.0189(4) Uani 1 1 d . . .
C003 C 0.750000 0.27225(11) 0.500000 0.0199(5) Uani 1 2 d S T P
C004 C 0.82776(15) 0.66580(8) 0.58969(12) 0.0192(4) Uani 1 1 d . . .
C005 C 0.68038(15) 0.23567(8) 0.56229(13) 0.0208(4) Uani 1 1 d . . .
H005 H 0.635371 0.258706 0.606260 0.025 Uiso 1 1 calc R . .
C006 C 0.750000 0.34732(11) 0.500000 0.0201(5) Uani 1 2 d S T P
C007 C 0.750000 0.48871(11) 0.500000 0.0205(5) Uani 1 2 d S T P
C008 C 0.67630(15) 0.16541(8) 0.56053(12) 0.0211(4) Uani 1 1 d . . .
C009 C 0.750000 0.70889(11) 0.500000 0.0204(5) Uani 1 2 d S T P
C00A C 0.750000 0.13034(11) 0.500000 0.0215(5) Uani 1 2 d S T P
H00A H 0.750002 0.083644 0.500000 0.026 Uiso 1 2 calc RS T P
C00B C 0.66058(16) 0.38387(8) 0.54318(13) 0.0228(4) Uani 1 1 d . . .
H00B H 0.599344 0.361011 0.572055 0.027 Uiso 1 1 calc R . .
C00C C 0.58668(16) 0.13058(8) 0.61792(13) 0.0227(4) Uani 1 1 d . U .
C00D C 0.90421(16) 0.69710(8) 0.67872(13) 0.0232(4) Uani 1 1 d . . .
H00D H 0.903430 0.743722 0.682491 0.028 Uiso 1 1 calc R . .
C00E C 0.90143(15) 0.55929(8) 0.67202(13) 0.0224(4) Uani 1 1 d . . .
H00E H 0.899159 0.512613 0.671072 0.027 Uiso 1 1 calc R . .
C00F C 0.66112(16) 0.45359(8) 0.54396(13) 0.0234(4) Uani 1 1 d . . .
H00F H 0.601425 0.476781 0.574179 0.028 Uiso 1 1 calc R . .
C00G C 0.98124(17) 0.66176(9) 0.76176(13) 0.0262(4) Uani 1 1 d . . .
H00G H 1.033113 0.684159 0.819086 0.031 Uiso 1 1 calc R . .
C00H C 0.97930(17) 0.59221(9) 0.75752(13) 0.0257(4) Uani 1 1 d . . .
H00H H 1.030575 0.567535 0.812389 0.031 Uiso 1 1 calc R . .
C00I C 0.57643(18) 0.14816(9) 0.72149(14) 0.0288(4) Uani 1 1 d . . .
H00I H 0.633947 0.178993 0.760198 0.035 Uiso 1 1 calc R . .
C00J C 0.84230(18) 0.75383(9) 0.45280(15) 0.0314(4) Uani 1 1 d . . .
H00C H 0.890425 0.781923 0.508358 0.047 Uiso 1 1 calc GR . .
H00J H 0.793294 0.781388 0.396919 0.047 Uiso 1 1 calc GR . .
H00K H 0.900771 0.726204 0.423680 0.047 Uiso 1 1 calc GR . .
C00K C 0.4824(2) 0.12046(10) 0.76700(16) 0.0385(5) Uani 1 1 d . U .
H00L H 0.475566 0.132029 0.836296 0.046 Uiso 1 1 calc R . .
C00L C 0.5005(2) 0.08249(10) 0.56573(16) 0.0347(4) Uani 1 1 d . U .
N00M N 0.4082(2) 0.05391(11) 0.60735(17) 0.0572(6) Uani 1 1 d . U .
C00N C 0.3991(2) 0.07556(13) 0.7083(2) 0.0509(5) Uani 1 1 d . U .
H00N H 0.332580 0.058643 0.737943 0.061 Uiso 1 1 calc R . .
H00M H 0.504(2) 0.0694(12) 0.494(2) 0.043(6) Uiso 1 1 d . . .

loop_
_atom_site_aniso_label
_atom_site_aniso_U_11
_atom_site_aniso_U_22
_atom_site_aniso_U_33
_atom_site_aniso_U_23
_atom_site_aniso_U_13
_atom_site_aniso_U_12
N001 0.0228(10) 0.0142(9) 0.0222(10) 0.000 0.0019(8) 0.000
C002 0.0177(8) 0.0202(8) 0.0196(8) -0.0012(6) 0.0059(6) -0.0002(6)
C003 0.0173(11) 0.0187(11) 0.0216(11) 0.000 -0.0005(8) 0.000
C004 0.0185(8) 0.0191(8) 0.0211(8) -0.0006(6) 0.0067(6) 0.0006(6)
C005 0.0205(8) 0.0191(8) 0.0217(8) -0.0003(6) 0.0025(6) 0.0026(6)
C006 0.0202(11) 0.0190(11) 0.0195(11) 0.000 0.0004(9) 0.000
C007 0.0223(11) 0.0160(11) 0.0215(11) 0.000 0.0006(9) 0.000
C008 0.0212(8) 0.0198(8) 0.0198(8) 0.0021(6) -0.0015(6) 0.0000(6)
C009 0.0210(11) 0.0159(10) 0.0232(11) 0.000 0.0021(9) 0.000
C00A 0.0244(12) 0.0167(11) 0.0213(11) 0.000 -0.0002(9) 0.000
C00B 0.0227(8) 0.0187(8) 0.0283(9) 0.0032(6) 0.0081(7) -0.0004(6)
C00C 0.0254(8) 0.0179(8) 0.0242(8) 0.0049(6) 0.0040(6) 0.0047(6)
C00D 0.0250(9) 0.0203(8) 0.0245(9) -0.0041(6) 0.0053(7) 0.0010(6)
C00E 0.0251(9) 0.0196(8) 0.0231(8) 0.0022(6) 0.0066(7) 0.0026(6)
C00F 0.0230(8) 0.0198(8) 0.0286(9) 0.0000(6) 0.0081(7) 0.0036(6)
C00G 0.0272(9) 0.0310(9) 0.0195(8) -0.0058(7) 0.0027(7) 0.0005(7)
C00H 0.0261(9) 0.0310(9) 0.0192(8) 0.0028(7) 0.0032(7) 0.0045(7)
C00I 0.0367(10) 0.0225(8) 0.0269(9) 0.0034(7) 0.0061(7) 0.0043(7)
C00J 0.0301(10) 0.0275(9) 0.0327(10) 0.0084(7) -0.0021(8) -0.0099(7)
C00K 0.0571(12) 0.0335(10) 0.0315(10) 0.0176(7) 0.0244(8) 0.0249(8)
C00L 0.0432(11) 0.0335(10) 0.0277(10) 0.0011(7) 0.0081(8) -0.0126(8)
N00M 0.0512(11) 0.0656(14) 0.0535(10) 0.0198(9) 0.0083(9) -0.0254(10)
C00N 0.0342(11) 0.0667(15) 0.0547(11) 0.0367(9) 0.0157(9) 0.0025(9)

loop_
_atom_type_symbol
_atom_type_description
_atom_type_scat_dispersion_real
_atom_type_scat_dispersion_imag
_atom_type_scat_source
C C 0.0181 0.0091 'International Tables Vol C Tables 4.2.6.8 and 6.1.1.4'
H H 0.0000 0.0000 'International Tables Vol C Tables 4.2.6.8 and 6.1.1.4'
N N 0.0311 0.0180 'International Tables Vol C Tables 4.2.6.8 and 6.1.1.4'

loop_
_geom_angle_atom_site_label_1
_geom_angle_atom_site_label_2
_geom_angle_atom_site_label_3
_geom_angle
_geom_angle_site_symmetry_1
_geom_angle_site_symmetry_3
C002 N001 C002 121.59(18) 2_656 .
C002 N001 C007 119.21(9) . .
C002 N001 C007 119.21(9) 2_656 .
N001 C002 C004 120.63(14) . .
C00E C002 N001 119.98(15) . .
C00E C002 C004 119.39(14) . .
C005 C003 C005 117.2(2) 2_656 .
C005 C003 C006 121.42(10) 2_656 .
C005 C003 C006 121.42(10) . .
C002 C004 C009 122.84(14) . .
C00D C004 C002 117.99(14) . .
C00D C004 C009 119.17(14) . .
C003 C005 C008 122.02(15) . .
C00B C006 C003 121.41(10) 2_656 .
C00B C006 C003 121.41(10) . .
C00B C006 C00B 117.2(2) . 2_656
C00F C007 N001 120.38(10) . .
C00F C007 N001 120.37(10) 2_656 .
C00F C007 C00F 119.3(2) . 2_656
C005 C008 C00C 118.63(14) . .
C00A C008 C005 119.34(15) . .
C00A C008 C00C 121.90(15) . .
C004 C009 C004 111.47(18) 2_656 .
C004 C009 C00J 108.79(9) . 2_656
C004 C009 C00J 108.79(9) 2_656 .
C004 C009 C00J 109.44(9) . .
C004 C009 C00J 109.44(9) 2_656 2_656
C00J C009 C00J 108.9(2) . 2_656
C008 C00A C008 119.9(2) . 2_656
C00F C00B C006 121.46(15) . .
C00I C00C C008 122.34(16) . .
C00I C00C C00L 116.82(16) . .
C00L C00C C008 120.60(15) . .
C00G C00D C004 122.82(15) . .
C00H C00E C002 120.92(15) . .
C007 C00F C00B 120.32(15) . .
C00D C00G C00H 118.48(15) . .
C00E C00H C00G 120.35(15) . .
C00K C00I C00C 120.63(18) . .
C00N C00K C00I 118.47(18) . .
N00M C00L C00C 124.47(19) . .
C00L N00M C00N 116.0(2) . .
C00K C00N N00M 123.45(19) . .

loop_
_geom_bond_atom_site_label_1
_geom_bond_atom_site_label_2
_geom_bond_distance
_geom_bond_site_symmetry_2
N001 C002 1.4030(18) 2_656
N001 C002 1.4030(18) .
N001 C007 1.438(3) .
C002 C004 1.405(2) .
C002 C00E 1.400(2) .
C003 C005 1.397(2) 2_656
C003 C005 1.397(2) .
C003 C006 1.495(3) .
C004 C009 1.5242(19) .
C004 C00D 1.394(2) .
C005 C008 1.400(2) .
C006 C00B 1.397(2) .
C006 C00B 1.397(2) 2_656
C007 C00F 1.383(2) .
C007 C00F 1.383(2) 2_656
C008 C00A 1.396(2) .
C008 C00C 1.487(2) .
C009 C00J 1.539(2) .
C009 C00J 1.539(2) 2_656
C00B C00F 1.389(2) .
C00C C00I 1.391(2) .
C00C C00L 1.392(3) .
C00D C00G 1.384(2) .
C00E C00H 1.385(2) .
C00G C00H 1.386(3) .
C00I C00K 1.371(3) .
C00K C00N 1.364(3) .
C00L N00M 1.335(3) .
N00M C00N 1.380(3) .
